data_7214285
loop_
_publ_author_name
'Jacobs, Ayesha'
'B\'athori, Nikoletta B.'
'Kabwit, Rodriguez Y.'
'Weber, Edwin'

_publ_section_title
;
 Salts of the scissor-shaped racemic host
 1,1&#x2032;-binaphthyl-2,2&#x2032;-dicarboxylic acid with amines:
 structure and thermal stability
;
_journal_issue 12
_journal_name_full CrystEngComm
_journal_page_first 2462
_journal_paper_doi 10.1039/c3ce42215a
_journal_volume 16
_journal_year 2014
_chemical_formula_sum 'C47 H66 N2 O6'
_chemical_formula_weight 755.02
_chemical_name_systematic
; 
dicyclohexylammonium-1,1'-binaphthyl-2,2'-dicarboxylate methanol hydrate  
;
_space_group_IT_number 14
_symmetry_cell_setting monoclinic
_symmetry_space_group_name_Hall '-P 2yn'
_symmetry_space_group_name_H-M 'P 1 21/n 1'
_atom_sites_solution_hydrogens geom
_atom_sites_solution_primary direct
_atom_sites_solution_secondary difmap
_audit_creation_method SHELXL-97
_cell_angle_alpha 90.00
_cell_angle_beta 97.88(3)
_cell_angle_gamma 90.00
_cell_formula_units_Z 4
_cell_length_a 13.970(3)
_cell_length_b 19.964(4)
_cell_length_c 15.127(3)
_cell_measurement_reflns_used 18734
_cell_measurement_temperature 173(2)
_cell_measurement_theta_max 27.48
_cell_measurement_theta_min 1.00
_cell_volume 4179.0(15)
_computing_cell_refinement 'DENZO-SMN (Otwinowski & Minor, 1997)'
_computing_data_collection 'COLLECT (2000)'
_computing_data_reduction 'DENZO-SMN (Otwinowski & Minor, 1997)'
_computing_molecular_graphics 'X-seed (Barbour, 1999)'
_computing_publication_material 'SHELXL-97 (Sheldrick, 1997)'
_computing_structure_refinement 'SHELXL-97 (Sheldrick, 1997)'
_computing_structure_solution 'SHELXS-97 (Sheldrick, 1990)'
_diffrn_ambient_temperature 173(2)
_diffrn_measured_fraction_theta_full 0.993
_diffrn_measured_fraction_theta_max 0.993
_diffrn_measurement_device_type 'Nonius KappaCCD'
_diffrn_measurement_method '1\% \f scans and \w scans'
_diffrn_radiation_monochromator graphite
_diffrn_radiation_source 'fine-focus sealed tube'
_diffrn_radiation_type MoK\a
_diffrn_radiation_wavelength 0.71073
_diffrn_reflns_av_R_equivalents 0.0242
_diffrn_reflns_av_sigmaI/netI 0.0336
_diffrn_reflns_limit_h_max 18
_diffrn_reflns_limit_h_min -18
_diffrn_reflns_limit_k_max 25
_diffrn_reflns_limit_k_min -25
_diffrn_reflns_limit_l_max 19
_diffrn_reflns_limit_l_min -19
_diffrn_reflns_number 18734
_diffrn_reflns_theta_full 27.47
_diffrn_reflns_theta_max 27.47
_diffrn_reflns_theta_min 2.12
_exptl_absorpt_coefficient_mu 0.078
_exptl_absorpt_correction_type none
_exptl_absorpt_process_details none
_exptl_crystal_colour colourless
_exptl_crystal_density_diffrn 1.200
_exptl_crystal_density_method 'not measured'
_exptl_crystal_description block
_exptl_crystal_F_000 1640
_exptl_crystal_size_max 0.28
_exptl_crystal_size_mid 0.21
_exptl_crystal_size_min 0.18
_refine_diff_density_max 0.257
_refine_diff_density_min -0.178
_refine_diff_density_rms 0.040
_refine_ls_extinction_method none
_refine_ls_goodness_of_fit_ref 1.028
_refine_ls_hydrogen_treatment noref
_refine_ls_matrix_type full
_refine_ls_number_parameters 504
_refine_ls_number_reflns 9505
_refine_ls_number_restraints 0
_refine_ls_restrained_S_all 1.028
_refine_ls_R_factor_all 0.0731
_refine_ls_R_factor_gt 0.0440
_refine_ls_shift/su_max 0.001
_refine_ls_shift/su_mean 0.000
_refine_ls_structure_factor_coef Fsqd
_refine_ls_weighting_details 'calc w=1/[\s^2^(Fo^2^)+(0.0722P)^2^+0.2128P] where P=(Fo^2^+2Fc^2^)/3'
_refine_ls_weighting_scheme calc
_refine_ls_wR_factor_gt 0.1108
_refine_ls_wR_factor_ref 0.1259
_reflns_number_gt 6530
_reflns_number_total 9505
_reflns_threshold_expression >2sigma(I)
_cod_data_source_file c3ce42215a2.cif
_cod_data_source_block c:\5
_cod_depositor_comments
;
The following automatic conversions were performed:

'_symmetry_cell_setting' value 'Monoclinic' changed to 'monoclinic'
according to
/usr/data/users/saulius/crontab/automatic-downloads/current/RSC/lib/dictionaries/cif_core.dic
dictionary named 'cif_core.dic' version 2.4.2 from 2011-04-26.

Automatic conversion script
Id: cif_fix_values 2281 2013-09-26 08:29:07Z andrius 
;
_cod_original_sg_symbol_H-M 'P 21/n'
_cod_database_code 7214285

loop_
_symmetry_equiv_pos_as_xyz
'x, y, z'
'-x+1/2, y+1/2, -z+1/2'
'-x, -y, -z'
'x-1/2, -y-1/2, z-1/2'

loop_
_atom_site_label
_atom_site_type_symbol
_atom_site_fract_x
_atom_site_fract_y
_atom_site_fract_z
_atom_site_U_iso_or_equiv
_atom_site_adp_type
_atom_site_occupancy
_atom_site_symmetry_multiplicity
_atom_site_calc_flag
_atom_site_refinement_flags
O1' O 0.48255(6) 0.21698(4) 0.90039(5) 0.0296(2) Uani 1 1 d .
O2 O 0.25971(6) 0.22349(4) 0.69886(5) 0.0304(2) Uani 1 1 d .
O2' O 0.45812(7) 0.17698(4) 1.03308(6) 0.0346(2) Uani 1 1 d .
O1 O 0.28545(6) 0.18455(4) 0.56624(5) 0.0319(2) Uani 1 1 d .
N1B N 0.06049(7) 0.24836(5) 0.66509(6) 0.0234(2) Uani 1 1 d .
N1A N 0.17534(7) 0.25110(5) 0.42646(6) 0.0247(2) Uani 1 1 d .
C1 C 0.40935(8) 0.12088(5) 0.76832(7) 0.0207(2) Uani 1 1 d .
C10 C 0.56573(8) 0.07588(6) 0.73686(8) 0.0250(3) Uani 1 1 d .
C2 C 0.40068(8) 0.15606(5) 0.68872(7) 0.0220(2) Uani 1 1 d .
C4 C 0.55795(8) 0.11729(6) 0.66049(8) 0.0268(3) Uani 1 1 d .
H4 H 0.6096 0.1189 0.6257 0.032 Uiso 1 1 calc R
C9' C 0.24798(8) 0.07919(5) 0.79926(8) 0.0237(3) Uani 1 1 d .
C8' C 0.24036(9) 0.03951(6) 0.72091(8) 0.0308(3) Uani 1 1 d .
H8' H 0.2884 0.0432 0.6824 0.037 Uiso 1 1 calc R
C10' C 0.17367(8) 0.07469(6) 0.85417(8) 0.0270(3) Uani 1 1 d .
C11 C 0.30802(8) 0.19132(5) 0.64970(8) 0.0237(3) Uani 1 1 d .
C3 C 0.47734(8) 0.15489(6) 0.63622(8) 0.0253(3) Uani 1 1 d .
H3 H 0.4723 0.1808 0.5831 0.030 Uiso 1 1 calc R
C16 C 0.01226(9) 0.18087(6) 0.65423(8) 0.0267(3) Uani 1 1 d .
H16 H 0.0408 0.1509 0.7040 0.032 Uiso 1 1 calc R
C1' C 0.33157(8) 0.11974(5) 0.82698(7) 0.0213(2) Uani 1 1 d .
C3' C 0.26776(9) 0.14352(6) 0.96473(8) 0.0272(3) Uani 1 1 d .
H3' H 0.2755 0.1642 1.0218 0.033 Uiso 1 1 calc R
C11' C 0.43519(8) 0.18409(5) 0.95065(8) 0.0242(3) Uani 1 1 d .
C8 C 0.49661(9) 0.03238(6) 0.86485(8) 0.0285(3) Uani 1 1 d .
H8 H 0.4475 0.0330 0.9025 0.034 Uiso 1 1 calc R
C2' C 0.34262(8) 0.14932(5) 0.91045(8) 0.0225(2) Uani 1 1 d .
C9 C 0.49091(8) 0.07749(5) 0.79164(7) 0.0226(2) Uani 1 1 d .
C7B C 0.04516(9) 0.28914(6) 0.74561(7) 0.0260(3) Uani 1 1 d .
H7B H -0.0258 0.2964 0.7444 0.031 Uiso 1 1 calc R
C5 C 0.64426(9) 0.03086(6) 0.75861(9) 0.0328(3) Uani 1 1 d .
H5 H 0.6959 0.0308 0.7237 0.039 Uiso 1 1 calc R
C4' C 0.18527(9) 0.10902(6) 0.93673(8) 0.0298(3) Uani 1 1 d .
H4' H 0.1349 0.1080 0.9730 0.036 Uiso 1 1 calc R
C1A C 0.18836(9) 0.20518(6) 0.35051(8) 0.0265(3) Uani 1 1 d .
H1A H 0.2590 0.1962 0.3522 0.032 Uiso 1 1 calc R
C2A C 0.13771(9) 0.13862(6) 0.36226(8) 0.0288(3) Uani 1 1 d .
H2A1 H 0.1630 0.1187 0.4207 0.035 Uiso 1 1 calc R
H2A2 H 0.0674 0.1461 0.3606 0.035 Uiso 1 1 calc R
C7A C 0.22564(9) 0.31788(6) 0.42898(8) 0.0282(3) Uani 1 1 d .
H7A H 0.1932 0.3463 0.3792 0.034 Uiso 1 1 calc R
O3 O 0.36300(7) 0.10358(5) 0.44663(6) 0.0474(3) Uani 1 1 d .
C8B C 0.09313(10) 0.35719(6) 0.73949(9) 0.0330(3) Uani 1 1 d .
H8B1 H 0.0655 0.3800 0.6837 0.040 Uiso 1 1 calc R
H8B2 H 0.1633 0.3512 0.7385 0.040 Uiso 1 1 calc R
C5' C 0.09319(9) 0.03234(6) 0.82682(9) 0.0357(3) Uani 1 1 d .
H5' H 0.0406 0.0315 0.8605 0.043 Uiso 1 1 calc R
C6A C 0.15121(10) 0.23681(6) 0.26090(8) 0.0338(3) Uani 1 1 d .
H6A1 H 0.1865 0.2790 0.2539 0.041 Uiso 1 1 calc R
H6A2 H 0.0818 0.2476 0.2586 0.041 Uiso 1 1 calc R
C5B C -0.01746(10) 0.08542(6) 0.54360(10) 0.0392(3) Uani 1 1 d .
H5B1 H -0.0059 0.0705 0.4836 0.047 Uiso 1 1 calc R
H5B2 H 0.0095 0.0511 0.5873 0.047 Uiso 1 1 calc R
C6B C 0.03400(9) 0.15194(6) 0.56574(8) 0.0302(3) Uani 1 1 d .
H6B1 H 0.0135 0.1844 0.5174 0.036 Uiso 1 1 calc R
H6B2 H 0.1046 0.1452 0.5687 0.036 Uiso 1 1 calc R
C3A C 0.15575(10) 0.09124(6) 0.28741(9) 0.0349(3) Uani 1 1 d .
H3A1 H 0.1231 0.0480 0.2947 0.042 Uiso 1 1 calc R
H3A2 H 0.2259 0.0826 0.2909 0.042 Uiso 1 1 calc R
C4A C 0.11804(10) 0.12101(8) 0.19649(9) 0.0415(3) Uani 1 1 d .
H4A1 H 0.0471 0.1266 0.1912 0.050 Uiso 1 1 calc R
H4A2 H 0.1323 0.0901 0.1488 0.050 Uiso 1 1 calc R
C2B C -0.09615(9) 0.18658(7) 0.65601(10) 0.0393(3) Uani 1 1 d .
H2B1 H -0.1238 0.2201 0.6115 0.047 Uiso 1 1 calc R
H2B2 H -0.1083 0.2019 0.7157 0.047 Uiso 1 1 calc R
C7 C 0.57168(10) -0.01206(6) 0.88218(9) 0.0353(3) Uani 1 1 d .
H7 H 0.5731 -0.0428 0.9303 0.042 Uiso 1 1 calc R
C12B C 0.08318(10) 0.25317(6) 0.83152(8) 0.0342(3) Uani 1 1 d .
H12A H 0.1526 0.2429 0.8322 0.041 Uiso 1 1 calc R
H12B H 0.0482 0.2103 0.8348 0.041 Uiso 1 1 calc R
C6' C 0.09047(10) -0.00700(7) 0.75290(10) 0.0426(4) Uani 1 1 d .
H6' H 0.0377 -0.0367 0.7373 0.051 Uiso 1 1 calc R
C6 C 0.64648(10) -0.01215(7) 0.82882(9) 0.0378(3) Uani 1 1 d .
H6 H 0.6990 -0.0424 0.8418 0.045 Uiso 1 1 calc R
C9B C 0.07641(12) 0.39978(7) 0.81989(9) 0.0428(3) Uani 1 1 d .
H9B1 H 0.1088 0.4437 0.8167 0.051 Uiso 1 1 calc R
H9B2 H 0.0063 0.4080 0.8184 0.051 Uiso 1 1 calc R
C12A C 0.21407(10) 0.35131(6) 0.51756(9) 0.0327(3) Uani 1 1 d .
H12C H 0.2397 0.3212 0.5673 0.039 Uiso 1 1 calc R
H12D H 0.1446 0.3588 0.5207 0.039 Uiso 1 1 calc R
C5A C 0.16521(11) 0.18880(7) 0.18479(9) 0.0414(3) Uani 1 1 d .
H5A1 H 0.1367 0.2088 0.1273 0.050 Uiso 1 1 calc R
H5A2 H 0.2352 0.1823 0.1830 0.050 Uiso 1 1 calc R
C8A C 0.33147(10) 0.30993(7) 0.41765(10) 0.0384(3) Uani 1 1 d .
H8A1 H 0.3366 0.2903 0.3584 0.046 Uiso 1 1 calc R
H8A2 H 0.3634 0.2791 0.4638 0.046 Uiso 1 1 calc R
C10B C 0.11546(12) 0.36526(8) 0.90656(9) 0.0486(4) Uani 1 1 d .
H10A H 0.1017 0.3931 0.9575 0.058 Uiso 1 1 calc R
H10B H 0.1864 0.3604 0.9103 0.058 Uiso 1 1 calc R
C7' C 0.16502(11) -0.00401(7) 0.69966(10) 0.0415(3) Uani 1 1 d .
H7' H 0.1632 -0.0322 0.6489 0.050 Uiso 1 1 calc R
C11A C 0.26735(11) 0.41818(7) 0.52805(10) 0.0437(4) Uani 1 1 d .
H11A H 0.2352 0.4505 0.4841 0.052 Uiso 1 1 calc R
H11B H 0.2640 0.4363 0.5885 0.052 Uiso 1 1 calc R
C11B C 0.06982(12) 0.29672(7) 0.91236(9) 0.0416(3) Uani 1 1 d .
H11C H 0.0000 0.3021 0.9157 0.050 Uiso 1 1 calc R
H11D H 0.0995 0.2740 0.9676 0.050 Uiso 1 1 calc R
C3B C -0.14507(12) 0.11895(8) 0.63502(12) 0.0549(4) Uani 1 1 d .
H3B1 H -0.1215 0.0866 0.6827 0.066 Uiso 1 1 calc R
H3B2 H -0.2157 0.1240 0.6341 0.066 Uiso 1 1 calc R
C10A C 0.37237(12) 0.41069(9) 0.51436(12) 0.0590(5) Uani 1 1 d .
H10C H 0.4031 0.4554 0.5165 0.071 Uiso 1 1 calc R
H10D H 0.4067 0.3834 0.5634 0.071 Uiso 1 1 calc R
C9A C 0.38195(12) 0.37774(8) 0.42600(12) 0.0555(4) Uani 1 1 d .
H9A1 H 0.4512 0.3717 0.4206 0.067 Uiso 1 1 calc R
H9A2 H 0.3534 0.4072 0.3767 0.067 Uiso 1 1 calc R
C4B C -0.12489(11) 0.09155(8) 0.54566(11) 0.0524(4) Uani 1 1 d .
H4B1 H -0.1556 0.0470 0.5354 0.063 Uiso 1 1 calc R
H4B2 H -0.1534 0.1218 0.4972 0.063 Uiso 1 1 calc R
O4 O 0.37732(9) 0.32263(6) 0.80743(9) 0.0800(5) Uani 1 1 d .
C1C C 0.36983(13) 0.03729(7) 0.47730(12) 0.0587(4) Uani 1 1 d .
H1C1 H 0.4108 0.0356 0.5353 0.088 Uiso 1 1 calc R
H1C2 H 0.3982 0.0094 0.4344 0.088 Uiso 1 1 calc R
H1C3 H 0.3052 0.0205 0.4837 0.088 Uiso 1 1 calc R
H1' H 0.0357 0.2718 0.6150 0.036(4) Uiso 1 1 d R
H2 H 0.2011 0.2297 0.4784 0.038(4) Uiso 1 1 d R
H2' H 0.1261 0.2419 0.6690 0.031(3) Uiso 1 1 d R
H1 H 0.1101 0.2603 0.4242 0.044(4) Uiso 1 1 d R
H1C H 0.3448 0.1317 0.4939 0.090(7) Uiso 1 1 d R
H2D H 0.4133 0.2893 0.8360 0.107(8) Uiso 1 1 d R
H1D H 0.3347 0.2955 0.7638 0.146(11) Uiso 1 1 d R

loop_
_atom_site_aniso_label
_atom_site_aniso_U_11
_atom_site_aniso_U_22
_atom_site_aniso_U_33
_atom_site_aniso_U_23
_atom_site_aniso_U_13
_atom_site_aniso_U_12
O1' 0.0258(4) 0.0352(5) 0.0276(5) 0.0002(4) 0.0029(4) -0.0059(4)
O2 0.0259(4) 0.0381(5) 0.0276(5) -0.0006(4) 0.0051(4) 0.0078(4)
O2' 0.0413(5) 0.0382(5) 0.0222(5) -0.0013(4) -0.0028(4) -0.0083(4)
O1 0.0321(5) 0.0402(5) 0.0220(5) 0.0012(4) -0.0011(4) 0.0093(4)
N1B 0.0231(5) 0.0266(5) 0.0203(5) 0.0009(4) 0.0029(4) 0.0016(4)
N1A 0.0246(5) 0.0273(5) 0.0223(5) 0.0009(4) 0.0029(4) 0.0031(4)
C1 0.0182(5) 0.0231(5) 0.0206(6) -0.0037(4) 0.0016(4) -0.0014(4)
C10 0.0226(6) 0.0281(6) 0.0239(6) -0.0060(5) 0.0018(5) 0.0007(5)
C2 0.0212(6) 0.0242(6) 0.0205(6) -0.0018(4) 0.0021(5) 0.0001(4)
C4 0.0225(6) 0.0342(6) 0.0250(6) -0.0048(5) 0.0077(5) -0.0028(5)
C9' 0.0213(6) 0.0236(6) 0.0253(6) 0.0029(5) 0.0003(5) 0.0011(5)
C8' 0.0286(7) 0.0334(7) 0.0293(7) -0.0032(5) 0.0005(5) -0.0029(5)
C10' 0.0220(6) 0.0276(6) 0.0309(7) 0.0086(5) 0.0021(5) 0.0014(5)
C11 0.0229(6) 0.0251(6) 0.0231(6) 0.0022(5) 0.0033(5) -0.0009(5)
C3 0.0251(6) 0.0302(6) 0.0210(6) 0.0001(5) 0.0043(5) -0.0018(5)
C16 0.0282(6) 0.0256(6) 0.0259(6) 0.0018(5) 0.0027(5) -0.0007(5)
C1' 0.0197(6) 0.0227(5) 0.0214(6) 0.0024(5) 0.0025(5) 0.0023(4)
C3' 0.0294(6) 0.0313(6) 0.0220(6) 0.0014(5) 0.0075(5) 0.0046(5)
C11' 0.0266(6) 0.0226(6) 0.0231(6) -0.0029(5) 0.0018(5) 0.0020(5)
C8 0.0290(6) 0.0310(6) 0.0252(6) 0.0011(5) 0.0027(5) 0.0035(5)
C2' 0.0223(6) 0.0242(6) 0.0209(6) 0.0015(5) 0.0026(5) 0.0022(5)
C9 0.0214(6) 0.0248(6) 0.0209(6) -0.0047(5) 0.0002(5) 0.0007(5)
C7B 0.0265(6) 0.0296(6) 0.0222(6) -0.0005(5) 0.0042(5) 0.0037(5)
C5 0.0249(6) 0.0411(7) 0.0325(7) -0.0075(6) 0.0047(5) 0.0067(5)
C4' 0.0251(6) 0.0361(7) 0.0305(7) 0.0086(5) 0.0116(5) 0.0047(5)
C1A 0.0255(6) 0.0305(6) 0.0239(6) -0.0020(5) 0.0049(5) 0.0041(5)
C2A 0.0265(6) 0.0316(6) 0.0284(7) 0.0000(5) 0.0043(5) 0.0026(5)
C7A 0.0293(6) 0.0272(6) 0.0274(7) 0.0022(5) 0.0020(5) -0.0007(5)
O3 0.0506(6) 0.0509(6) 0.0403(6) -0.0036(5) 0.0044(5) 0.0088(5)
C8B 0.0419(8) 0.0294(7) 0.0282(7) -0.0011(5) 0.0066(6) -0.0019(6)
C5' 0.0223(6) 0.0393(7) 0.0446(8) 0.0147(6) 0.0019(6) -0.0041(5)
C6A 0.0377(7) 0.0383(7) 0.0254(6) 0.0032(6) 0.0037(5) 0.0044(6)
C5B 0.0483(9) 0.0325(7) 0.0359(8) -0.0037(6) 0.0021(6) -0.0054(6)
C6B 0.0313(7) 0.0305(6) 0.0291(7) -0.0013(5) 0.0047(5) -0.0014(5)
C3A 0.0313(7) 0.0340(7) 0.0394(8) -0.0077(6) 0.0043(6) 0.0012(5)
C4A 0.0417(8) 0.0505(9) 0.0314(8) -0.0140(6) 0.0017(6) 0.0022(6)
C2B 0.0309(7) 0.0448(8) 0.0444(8) -0.0022(6) 0.0132(6) -0.0053(6)
C7 0.0410(8) 0.0355(7) 0.0284(7) 0.0039(5) 0.0011(6) 0.0101(6)
C12B 0.0450(8) 0.0340(7) 0.0242(7) 0.0032(5) 0.0072(6) 0.0070(6)
C6' 0.0327(8) 0.0398(8) 0.0517(9) 0.0055(7) -0.0069(6) -0.0152(6)
C6 0.0341(7) 0.0414(7) 0.0366(8) -0.0002(6) 0.0005(6) 0.0170(6)
C9B 0.0584(9) 0.0319(7) 0.0393(8) -0.0081(6) 0.0106(7) -0.0046(7)
C12A 0.0331(7) 0.0335(7) 0.0315(7) -0.0034(5) 0.0044(6) 0.0028(5)
C5A 0.0475(8) 0.0529(9) 0.0239(7) -0.0014(6) 0.0056(6) 0.0052(7)
C8A 0.0328(7) 0.0430(8) 0.0410(8) -0.0069(6) 0.0106(6) -0.0049(6)
C10B 0.0595(10) 0.0542(9) 0.0311(8) -0.0141(7) 0.0028(7) -0.0038(8)
C7' 0.0413(8) 0.0396(8) 0.0410(8) -0.0069(6) -0.0041(6) -0.0093(6)
C11A 0.0476(9) 0.0371(7) 0.0454(9) -0.0103(6) 0.0031(7) -0.0038(6)
C11B 0.0575(9) 0.0456(8) 0.0223(7) 0.0009(6) 0.0075(6) 0.0062(7)
C3B 0.0391(9) 0.0593(10) 0.0687(11) -0.0077(8) 0.0164(8) -0.0200(7)
C10A 0.0483(10) 0.0585(10) 0.0700(12) -0.0221(9) 0.0079(8) -0.0178(8)
C9A 0.0434(9) 0.0570(10) 0.0696(11) -0.0141(8) 0.0200(8) -0.0197(8)
C4B 0.0468(9) 0.0507(9) 0.0571(10) -0.0074(8) -0.0018(7) -0.0190(7)
O4 0.0789(10) 0.0419(7) 0.1059(11) 0.0042(6) -0.0346(9) 0.0029(6)
C1C 0.0654(11) 0.0448(9) 0.0629(11) -0.0119(8) -0.0016(9) 0.0029(8)

loop_
_atom_type_symbol
_atom_type_description
_atom_type_scat_dispersion_real
_atom_type_scat_dispersion_imag
_atom_type_scat_source
C C 0.0033 0.0016 'International Tables Vol C Tables 4.2.6.8 and 6.1.1.4'
H H 0.0000 0.0000 'International Tables Vol C Tables 4.2.6.8 and 6.1.1.4'
N N 0.0061 0.0033 'International Tables Vol C Tables 4.2.6.8 and 6.1.1.4'
O O 0.0106 0.0060 'International Tables Vol C Tables 4.2.6.8 and 6.1.1.4'

loop_
_geom_angle_atom_site_label_1
_geom_angle_atom_site_label_2
_geom_angle_atom_site_label_3
_geom_angle
C7B N1B C16 117.48(9)
C7B N1B H1' 108.3
C16 N1B H1' 104.7
C7B N1B H2' 106.0
C16 N1B H2' 108.0
H1' N1B H2' 112.6
C1A N1A C7A 117.10(9)
C1A N1A H2 107.1
C7A N1A H2 105.2
C1A N1A H1 108.4
C7A N1A H1 106.2
H2 N1A H1 112.9
C2 C1 C9 119.43(10)
C2 C1 C1' 122.68(10)
C9 C1 C1' 117.51(10)
C4 C10 C9 118.92(10)
C4 C10 C5 121.99(11)
C9 C10 C5 119.04(11)
C1 C2 C3 119.72(10)
C1 C2 C11 122.75(10)
C3 C2 C11 117.28(10)
C3 C4 C10 120.76(11)
C3 C4 H4 119.6
C10 C4 H4 119.6
C8' C9' C10' 118.49(11)
C8' C9' C1' 121.63(11)
C10' C9' C1' 119.74(10)
C7' C8' C9' 121.22(12)
C7' C8' H8' 119.4
C9' C8' H8' 119.4
C4' C10' C9' 118.81(11)
C4' C10' C5' 122.36(12)
C9' C10' C5' 118.70(11)
O2 C11 O1 124.60(11)
O2 C11 C2 120.53(10)
O1 C11 C2 114.86(10)
C4 C3 C2 121.22(11)
C4 C3 H3 119.4
C2 C3 H3 119.4
N1B C16 C2B 111.25(10)
N1B C16 C6B 107.13(9)
C2B C16 C6B 111.21(11)
N1B C16 H16 109.1
C2B C16 H16 109.1
C6B C16 H16 109.1
C2' C1' C9' 119.47(10)
C2' C1' C1 122.43(10)
C9' C1' C1 117.63(10)
C4' C3' C2' 121.41(11)
C4' C3' H3' 119.3
C2' C3' H3' 119.3
O2' C11' O1' 125.21(11)
O2' C11' C2' 115.74(10)
O1' C11' C2' 119.04(10)
C7 C8 C9 121.24(12)
C7 C8 H8 119.4
C9 C8 H8 119.4
C1' C2' C3' 119.61(11)
C1' C2' C11' 122.88(10)
C3' C2' C11' 117.36(10)
C10 C9 C8 118.24(10)
C10 C9 C1 119.52(10)
C8 C9 C1 122.10(10)
N1B C7B C12B 111.45(9)
N1B C7B C8B 108.71(9)
C12B C7B C8B 111.67(10)
N1B C7B H7B 108.3
C12B C7B H7B 108.3
C8B C7B H7B 108.3
C6 C5 C10 120.88(12)
C6 C5 H5 119.6
C10 C5 H5 119.6
C3' C4' C10' 120.69(11)
C3' C4' H4' 119.7
C10' C4' H4' 119.7
N1A C1A C6A 111.51(9)
N1A C1A C2A 109.62(9)
C6A C1A C2A 110.98(10)
N1A C1A H1A 108.2
C6A C1A H1A 108.2
C2A C1A H1A 108.2
C3A C2A C1A 109.11(10)
C3A C2A H2A1 109.9
C1A C2A H2A1 109.9
C3A C2A H2A2 109.9
C1A C2A H2A2 109.9
H2A1 C2A H2A2 108.3
N1A C7A C8A 111.26(10)
N1A C7A C12A 107.73(10)
C8A C7A C12A 111.51(11)
N1A C7A H7A 108.8
C8A C7A H7A 108.8
C12A C7A H7A 108.8
C1C O3 H1C 108.4
C7B C8B C9B 109.36(11)
C7B C8B H8B1 109.8
C9B C8B H8B1 109.8
C7B C8B H8B2 109.8
C9B C8B H8B2 109.8
H8B1 C8B H8B2 108.3
C6' C5' C10' 120.89(12)
C6' C5' H5' 119.6
C10' C5' H5' 119.6
C1A C6A C5A 110.32(10)
C1A C6A H6A1 109.6
C5A C6A H6A1 109.6
C1A C6A H6A2 109.6
C5A C6A H6A2 109.6
H6A1 C6A H6A2 108.1
C4B C5B C6B 111.39(11)
C4B C5B H5B1 109.3
C6B C5B H5B1 109.3
C4B C5B H5B2 109.3
C6B C5B H5B2 109.3
H5B1 C5B H5B2 108.0
C5B C6B C16 112.18(11)
C5B C6B H6B1 109.2
C16 C6B H6B1 109.2
C5B C6B H6B2 109.2
C16 C6B H6B2 109.2
H6B1 C6B H6B2 107.9
C2A C3A C4A 110.90(11)
C2A C3A H3A1 109.5
C4A C3A H3A1 109.5
C2A C3A H3A2 109.5
C4A C3A H3A2 109.5
H3A1 C3A H3A2 108.0
C3A C4A C5A 110.43(11)
C3A C4A H4A1 109.6
C5A C4A H4A1 109.6
C3A C4A H4A2 109.6
C5A C4A H4A2 109.6
H4A1 C4A H4A2 108.1
C16 C2B C3B 110.37(12)
C16 C2B H2B1 109.6
C3B C2B H2B1 109.6
C16 C2B H2B2 109.6
C3B C2B H2B2 109.6
H2B1 C2B H2B2 108.1
C8 C7 C6 120.03(12)
C8 C7 H7 120.0
C6 C7 H7 120.0
C7B C12B C11B 110.41(10)
C7B C12B H12A 109.6
C11B C12B H12A 109.6
C7B C12B H12B 109.6
C11B C12B H12B 109.6
H12A C12B H12B 108.1
C5' C6' C7' 120.48(12)
C5' C6' H6' 119.8
C7' C6' H6' 119.8
C5 C6 C7 120.50(12)
C5 C6 H6 119.8
C7 C6 H6 119.8
C10B C9B C8B 111.06(12)
C10B C9B H9B1 109.4
C8B C9B H9B1 109.4
C10B C9B H9B2 109.4
C8B C9B H9B2 109.4
H9B1 C9B H9B2 108.0
C7A C12A C11A 111.42(11)
C7A C12A H12C 109.3
C11A C12A H12C 109.3
C7A C12A H12D 109.3
C11A C12A H12D 109.3
H12C C12A H12D 108.0
C4A C5A C6A 111.48(11)
C4A C5A H5A1 109.3
C6A C5A H5A1 109.3
C4A C5A H5A2 109.3
C6A C5A H5A2 109.3
H5A1 C5A H5A2 108.0
C7A C8A C9A 110.13(12)
C7A C8A H8A1 109.6
C9A C8A H8A1 109.6
C7A C8A H8A2 109.6
C9A C8A H8A2 109.6
H8A1 C8A H8A2 108.1
C9B C10B C11B 110.86(12)
C9B C10B H10A 109.5
C11B C10B H10A 109.5
C9B C10B H10B 109.5
C11B C10B H10B 109.5
H10A C10B H10B 108.1
C8' C7' C6' 119.99(13)
C8' C7' H7' 120.0
C6' C7' H7' 120.0
C10A C11A C12A 111.52(12)
C10A C11A H11A 109.3
C12A C11A H11A 109.3
C10A C11A H11B 109.3
C12A C11A H11B 109.3
H11A C11A H11B 108.0
C10B C11B C12B 111.55(12)
C10B C11B H11C 109.3
C12B C11B H11C 109.3
C10B C11B H11D 109.3
C12B C11B H11D 109.3
H11C C11B H11D 108.0
C4B C3B C2B 111.76(13)
C4B C3B H3B1 109.3
C2B C3B H3B1 109.3
C4B C3B H3B2 109.3
C2B C3B H3B2 109.3
H3B1 C3B H3B2 107.9
C9A C10A C11A 111.59(13)
C9A C10A H10C 109.3
C11A C10A H10C 109.3
C9A C10A H10D 109.3
C11A C10A H10D 109.3
H10C C10A H10D 108.0
C10A C9A C8A 111.33(13)
C10A C9A H9A1 109.4
C8A C9A H9A1 109.4
C10A C9A H9A2 109.4
C8A C9A H9A2 109.4
H9A1 C9A H9A2 108.0
C5B C4B C3B 110.70(13)
C5B C4B H4B1 109.5
C3B C4B H4B1 109.5
C5B C4B H4B2 109.5
C3B C4B H4B2 109.5
H4B1 C4B H4B2 108.1
H2D O4 H1D 99.2
O3 C1C H1C1 109.5
O3 C1C H1C2 109.5
H1C1 C1C H1C2 109.5
O3 C1C H1C3 109.5
H1C1 C1C H1C3 109.5
H1C2 C1C H1C3 109.5

loop_
_geom_bond_atom_site_label_1
_geom_bond_atom_site_label_2
_geom_bond_distance
O1' C11' 1.2591(14)
O2 C11 1.2485(14)
O2' C11' 1.2522(14)
O1 C11 1.2659(14)
N1B C7B 1.5047(15)
N1B C16 1.5053(15)
N1B H1' 0.9170
N1B H2' 0.9196
N1A C1A 1.5002(15)
N1A C7A 1.5051(15)
N1A H2 0.9224
N1A H1 0.9265
C1 C2 1.3849(16)
C1 C9 1.4363(16)
C1 C1' 1.4944(16)
C10 C4 1.4125(17)
C10 C9 1.4205(16)
C10 C5 1.4215(17)
C2 C3 1.4182(16)
C2 C11 1.5199(16)
C4 C3 1.3613(17)
C4 H4 0.9500
C9' C8' 1.4175(17)
C9' C10' 1.4185(17)
C9' C1' 1.4354(16)
C8' C7' 1.3686(18)
C8' H8' 0.9500
C10' C4' 1.4143(18)
C10' C5' 1.4222(17)
C3 H3 0.9500
C16 C2B 1.5227(18)
C16 C6B 1.5263(17)
C16 H16 1.0000
C1' C2' 1.3832(16)
C3' C4' 1.3595(18)
C3' C2' 1.4201(16)
C3' H3' 0.9500
C11' C2' 1.5194(16)
C8 C7 1.3712(17)
C8 C9 1.4211(16)
C8 H8 0.9500
C7B C12B 1.5157(17)
C7B C8B 1.5232(17)
C7B H7B 1.0000
C5 C6 1.3629(19)
C5 H5 0.9500
C4' H4' 0.9500
C1A C6A 1.5208(17)
C1A C2A 1.5273(17)
C1A H1A 1.0000
C2A C3A 1.5228(17)
C2A H2A1 0.9900
C2A H2A2 0.9900
C7A C8A 1.5199(18)
C7A C12A 1.5253(17)
C7A H7A 1.0000
O3 C1C 1.4013(19)
O3 H1C 0.9695
C8B C9B 1.5280(18)
C8B H8B1 0.9900
C8B H8B2 0.9900
C5' C6' 1.363(2)
C5' H5' 0.9500
C6A C5A 1.5311(19)
C6A H6A1 0.9900
C6A H6A2 0.9900
C5B C4B 1.510(2)
C5B C6B 1.5254(18)
C5B H5B1 0.9900
C5B H5B2 0.9900
C6B H6B1 0.9900
C6B H6B2 0.9900
C3A C4A 1.5245(19)
C3A H3A1 0.9900
C3A H3A2 0.9900
C4A C5A 1.526(2)
C4A H4A1 0.9900
C4A H4A2 0.9900
C2B C3B 1.527(2)
C2B H2B1 0.9900
C2B H2B2 0.9900
C7 C6 1.4053(19)
C7 H7 0.9500
C12B C11B 1.5326(18)
C12B H12A 0.9900
C12B H12B 0.9900
C6' C7' 1.402(2)
C6' H6' 0.9500
C6 H6 0.9500
C9B C10B 1.515(2)
C9B H9B1 0.9900
C9B H9B2 0.9900
C12A C11A 1.5261(19)
C12A H12C 0.9900
C12A H12D 0.9900
C5A H5A1 0.9900
C5A H5A2 0.9900
C8A C9A 1.524(2)
C8A H8A1 0.9900
C8A H8A2 0.9900
C10B C11B 1.517(2)
C10B H10A 0.9900
C10B H10B 0.9900
C7' H7' 0.9500
C11A C10A 1.517(2)
C11A H11A 0.9900
C11A H11B 0.9900
C11B H11C 0.9900
C11B H11D 0.9900
C3B C4B 1.520(2)
C3B H3B1 0.9900
C3B H3B2 0.9900
C10A C9A 1.512(2)
C10A H10C 0.9900
C10A H10D 0.9900
C9A H9A1 0.9900
C9A H9A2 0.9900
C4B H4B1 0.9900
C4B H4B2 0.9900
O4 H2D 0.9077
O4 H1D 0.9875
C1C H1C1 0.9800
C1C H1C2 0.9800
C1C H1C3 0.9800

loop_
_geom_torsion_atom_site_label_1
_geom_torsion_atom_site_label_2
_geom_torsion_atom_site_label_3
_geom_torsion_atom_site_label_4
_geom_torsion
C9 C1 C2 C3 -7.15(16)
C1' C1 C2 C3 -179.91(10)
C9 C1 C2 C11 166.96(10)
C1' C1 C2 C11 -5.80(16)
C9 C10 C4 C3 -4.29(17)
C5 C10 C4 C3 173.28(11)
C10' C9' C8' C7' -2.20(18)
C1' C9' C8' C7' 173.44(12)
C8' C9' C10' C4' 173.89(10)
C1' C9' C10' C4' -1.84(16)
C8' C9' C10' C5' -2.07(16)
C1' C9' C10' C5' -177.80(10)
C1 C2 C11 O2 41.60(16)
C3 C2 C11 O2 -144.16(11)
C1 C2 C11 O1 -137.85(11)
C3 C2 C11 O1 36.40(14)
C10 C4 C3 C2 2.84(17)
C1 C2 C3 C4 3.01(17)
C11 C2 C3 C4 -171.42(10)
C7B N1B C16 C2B 55.00(13)
C7B N1B C16 C6B 176.74(9)
C8' C9' C1' C2' -170.01(11)
C10' C9' C1' C2' 5.58(16)
C8' C9' C1' C1 2.30(16)
C10' C9' C1' C1 177.89(10)
C2 C1 C1' C2' -112.61(13)
C9 C1 C1' C2' 74.50(14)
C2 C1 C1' C9' 75.32(13)
C9 C1 C1' C9' -97.57(13)
C9' C1' C2' C3' -4.89(16)
C1 C1' C2' C3' -176.82(10)
C9' C1' C2' C11' 170.52(10)
C1 C1' C2' C11' -1.40(16)
C4' C3' C2' C1' 0.46(17)
C4' C3' C2' C11' -175.21(10)
O2' C11' C2' C1' -143.25(11)
O1' C11' C2' C1' 36.53(16)
O2' C11' C2' C3' 32.26(15)
O1' C11' C2' C3' -147.96(11)
C4 C10 C9 C8 175.92(10)
C5 C10 C9 C8 -1.73(16)
C4 C10 C9 C1 0.07(16)
C5 C10 C9 C1 -177.58(10)
C7 C8 C9 C10 -0.53(17)
C7 C8 C9 C1 175.21(11)
C2 C1 C9 C10 5.63(16)
C1' C1 C9 C10 178.76(10)
C2 C1 C9 C8 -170.05(10)
C1' C1 C9 C8 3.08(16)
C16 N1B C7B C12B 61.00(13)
C16 N1B C7B C8B -175.49(10)
C4 C10 C5 C6 -175.03(12)
C9 C10 C5 C6 2.54(18)
C2' C3' C4' C10' 3.38(18)
C9' C10' C4' C3' -2.61(17)
C5' C10' C4' C3' 173.20(11)
C7A N1A C1A C6A -60.24(13)
C7A N1A C1A C2A 176.46(9)
N1A C1A C2A C3A -177.14(9)
C6A C1A C2A C3A 59.25(13)
C1A N1A C7A C8A -49.65(14)
C1A N1A C7A C12A -172.15(10)
N1B C7B C8B C9B 178.84(10)
C12B C7B C8B C9B -57.79(14)
C4' C10' C5' C6' -171.04(12)
C9' C10' C5' C6' 4.77(18)
N1A C1A C6A C5A -179.86(10)
C2A C1A C6A C5A -57.34(14)
C4B C5B C6B C16 54.21(15)
N1B C16 C6B C5B -175.75(10)
C2B C16 C6B C5B -53.99(14)
C1A C2A C3A C4A -59.15(14)
C2A C3A C4A C5A 57.45(15)
N1B C16 C2B C3B 173.98(11)
C6B C16 C2B C3B 54.65(15)
C9 C8 C7 C6 2.04(19)
N1B C7B C12B C11B 178.09(10)
C8B C7B C12B C11B 56.28(15)
C10' C5' C6' C7' -3.2(2)
C10 C5 C6 C7 -1.1(2)
C8 C7 C6 C5 -1.3(2)
C7B C8B C9B C10B 57.87(16)
N1A C7A C12A C11A 177.17(10)
C8A C7A C12A C11A 54.82(14)
C3A C4A C5A C6A -55.15(15)
C1A C6A C5A C4A 55.15(15)
N1A C7A C8A C9A -176.64(11)
C12A C7A C8A C9A -56.34(15)
C8B C9B C10B C11B -57.18(17)
C9' C8' C7' C6' 3.9(2)
C5' C6' C7' C8' -1.2(2)
C7A C12A C11A C10A -53.27(16)
C9B C10B C11B C12B 55.33(17)
C7B C12B C11B C10B -54.65(16)
C16 C2B C3B C4B -56.71(18)
C12A C11A C10A C9A 54.16(19)
C11A C10A C9A C8A -56.3(2)
C7A C8A C9A C10A 57.06(18)
C6B C5B C4B C3B -55.11(17)
C2B C3B C4B C5B 57.02(18)
